data_7025798
loop_
_publ_author_name
'Cunningham, Tom J.'
'Elsegood, Mark R. J.'
'Kelly, Paul F.'
'Smith, Martin B.'
'Staniland, Paul M.'

_publ_section_title
;
 Versatile routes to selenoether functionalised tertiary phosphines.
;
_journal_issue 22
_journal_name_full 'Dalton transactions (Cambridge, England : 2003)'
_journal_page_first 5216
_journal_page_last 5218
_journal_paper_doi 10.1039/c0dt00004c
_journal_volume 39
_journal_year 2010
_chemical_formula_moiety 'C24 H19 Cl2 P Pt Se'
_chemical_formula_sum 'C24 H19 Cl2 P Pt Se'
_chemical_formula_weight 683.31
_chemical_name_systematic
;
?
;
_space_group_IT_number 14
_symmetry_cell_setting monoclinic
_symmetry_space_group_name_Hall '-P 2yn'
_symmetry_space_group_name_H-M 'P 1 21/n 1'
_atom_sites_solution_hydrogens geom
_atom_sites_solution_primary direct
_atom_sites_solution_secondary difmap
_audit_creation_method SHELXL-97
_cell_angle_alpha 90.00
_cell_angle_beta 101.0079(10)
_cell_angle_gamma 90.00
_cell_formula_units_Z 4
_cell_length_a 11.2539(7)
_cell_length_b 13.4809(8)
_cell_length_c 14.7665(9)
_cell_measurement_reflns_used 6473
_cell_measurement_temperature 150(2)
_cell_measurement_theta_max 28.79
_cell_measurement_theta_min 2.38
_cell_volume 2199.0(2)
_computing_cell_refinement 'Bruker SAINT'
_computing_data_collection 'Bruker SMART'
_computing_data_reduction 'Bruker SAINT'
_computing_molecular_graphics 'Bruker SHELXTL'
_computing_publication_material 'Bruker SHELXTL and local programs'
_computing_structure_refinement 'Bruker SHELXTL'
_computing_structure_solution 'Bruker SHELXTL'
_diffrn_ambient_temperature 150(2)
_diffrn_measured_fraction_theta_full 0.999
_diffrn_measured_fraction_theta_max 0.912
_diffrn_measurement_device_type 'Bruker SMART 1K CCD diffractometer'
_diffrn_measurement_method '\w rotation with narrow frames'
_diffrn_radiation_monochromator graphite
_diffrn_radiation_source 'sealed tube'
_diffrn_radiation_type MoK\a
_diffrn_radiation_wavelength 0.71073
_diffrn_reflns_av_R_equivalents 0.0357
_diffrn_reflns_av_sigmaI/netI 0.0393
_diffrn_reflns_limit_h_max 15
_diffrn_reflns_limit_h_min -15
_diffrn_reflns_limit_k_max 18
_diffrn_reflns_limit_k_min -18
_diffrn_reflns_limit_l_max 19
_diffrn_reflns_limit_l_min -18
_diffrn_reflns_number 19234
_diffrn_reflns_theta_full 26.00
_diffrn_reflns_theta_max 29.03
_diffrn_reflns_theta_min 2.06
_diffrn_standards_decay_% 0
_diffrn_standards_number 0
_exptl_absorpt_coefficient_mu 8.361
_exptl_absorpt_correction_T_max 0.680
_exptl_absorpt_correction_T_min 0.434
_exptl_absorpt_correction_type multi-scan
_exptl_absorpt_process_details 'SADABS v2.08, Sheldrick, G.M., (2003)'
_exptl_crystal_colour colourless
_exptl_crystal_density_diffrn 2.064
_exptl_crystal_density_method 'not measured'
_exptl_crystal_description block
_exptl_crystal_F_000 1296
_exptl_crystal_size_max 0.12
_exptl_crystal_size_mid 0.07
_exptl_crystal_size_min 0.05
_refine_diff_density_max 1.009
_refine_diff_density_min -1.338
_refine_diff_density_rms 0.165
_refine_ls_extinction_method none
_refine_ls_goodness_of_fit_ref 1.024
_refine_ls_hydrogen_treatment constr
_refine_ls_matrix_type full
_refine_ls_number_parameters 262
_refine_ls_number_reflns 5350
_refine_ls_number_restraints 0
_refine_ls_restrained_S_all 1.024
_refine_ls_R_factor_all 0.0482
_refine_ls_R_factor_gt 0.0276
_refine_ls_shift/su_max 0.001
_refine_ls_shift/su_mean 0.000
_refine_ls_structure_factor_coef Fsqd
_refine_ls_weighting_details 'calc w=1/[\s^2^(Fo^2^)+(0.0191P)^2^+3.9534P] where P=(Fo^2^+2Fc^2^)/3'
_refine_ls_weighting_scheme calc
_refine_ls_wR_factor_gt 0.0492
_refine_ls_wR_factor_ref 0.0557
_reflns_number_gt 4130
_reflns_number_total 5350
_reflns_threshold_expression I>2\s(I)
_cod_data_source_file c0dt00004c.txt
_cod_data_source_block 3a
_cod_original_sg_symbol_H-M P2(1)/n
_cod_database_code 7025798

loop_
_symmetry_equiv_pos_as_xyz
'x, y, z'
'-x+1/2, y+1/2, -z+1/2'
'-x, -y, -z'
'x-1/2, -y-1/2, z-1/2'

loop_
_atom_site_label
_atom_site_type_symbol
_atom_site_fract_x
_atom_site_fract_y
_atom_site_fract_z
_atom_site_U_iso_or_equiv
_atom_site_adp_type
_atom_site_occupancy
_atom_site_symmetry_multiplicity
_atom_site_calc_flag
_atom_site_refinement_flags
Pt1 Pt 0.928536(15) 0.125923(12) 0.067848(11) 0.01755(5) Uani 1 1 d .
P1 P 0.81178(10) 0.22894(8) -0.02603(7) 0.0168(2) Uani 1 1 d .
Se1 Se 1.08259(4) 0.14410(3) -0.01883(3) 0.01893(9) Uani 1 1 d .
C1 C 0.8884(4) 0.2636(3) -0.1192(3) 0.0173(9) Uani 1 1 d .
C2 C 1.0025(4) 0.2263(3) -0.1203(3) 0.0181(9) Uani 1 1 d .
C3 C 1.0641(4) 0.2467(3) -0.1913(3) 0.0225(9) Uani 1 1 d .
H3 H 1.1418 0.2191 -0.1910 0.027 Uiso 1 1 calc R
C4 C 1.0100(4) 0.3080(3) -0.2622(3) 0.0251(10) Uani 1 1 d .
H4 H 1.0507 0.3224 -0.3114 0.030 Uiso 1 1 calc R
C5 C 0.8964(4) 0.3489(3) -0.2621(3) 0.0247(10) Uani 1 1 d .
H5 H 0.8612 0.3927 -0.3102 0.030 Uiso 1 1 calc R
C6 C 0.8348(4) 0.3262(3) -0.1927(3) 0.0225(9) Uani 1 1 d .
H6 H 0.7562 0.3526 -0.1941 0.027 Uiso 1 1 calc R
C7 C 0.7889(4) 0.3443(3) 0.0321(3) 0.0180(9) Uani 1 1 d .
C8 C 0.8685(4) 0.4234(3) 0.0340(3) 0.0253(10) Uani 1 1 d .
H8 H 0.9321 0.4197 0.0001 0.030 Uiso 1 1 calc R
C9 C 0.8558(5) 0.5075(3) 0.0848(3) 0.0306(11) Uani 1 1 d .
H9 H 0.9107 0.5613 0.0860 0.037 Uiso 1 1 calc R
C10 C 0.7635(4) 0.5133(3) 0.1335(3) 0.0271(10) Uani 1 1 d .
H10 H 0.7539 0.5717 0.1674 0.033 Uiso 1 1 calc R
C11 C 0.6850(4) 0.4352(3) 0.1336(3) 0.0268(10) Uani 1 1 d .
H11 H 0.6219 0.4393 0.1679 0.032 Uiso 1 1 calc R
C12 C 0.6981(4) 0.3505(3) 0.0834(3) 0.0247(10) Uani 1 1 d .
H12 H 0.6444 0.2962 0.0841 0.030 Uiso 1 1 calc R
C13 C 0.6606(4) 0.1880(3) -0.0796(3) 0.0208(9) Uani 1 1 d .
C14 C 0.5765(4) 0.2539(4) -0.1275(3) 0.0299(11) Uani 1 1 d .
H14 H 0.5962 0.3223 -0.1298 0.036 Uiso 1 1 calc R
C15 C 0.4636(4) 0.2202(5) -0.1720(3) 0.0394(13) Uani 1 1 d .
H15 H 0.4076 0.2648 -0.2071 0.047 Uiso 1 1 calc R
C16 C 0.4332(5) 0.1214(5) -0.1649(4) 0.0456(15) Uani 1 1 d .
H16 H 0.3556 0.0984 -0.1944 0.055 Uiso 1 1 calc R
C17 C 0.5143(5) 0.0567(4) -0.1157(4) 0.0417(14) Uani 1 1 d .
H17 H 0.4920 -0.0106 -0.1097 0.050 Uiso 1 1 calc R
C18 C 0.6299(4) 0.0888(4) -0.0742(3) 0.0303(11) Uani 1 1 d .
H18 H 0.6872 0.0430 -0.0425 0.036 Uiso 1 1 calc R
C19 C 1.1850(4) 0.2490(3) 0.0445(3) 0.0200(9) Uani 1 1 d .
C20 C 1.2913(4) 0.2677(4) 0.0136(3) 0.0294(11) Uani 1 1 d .
H20 H 1.3132 0.2287 -0.0342 0.035 Uiso 1 1 calc R
C21 C 1.3651(5) 0.3438(4) 0.0532(3) 0.0367(13) Uani 1 1 d .
H21 H 1.4376 0.3581 0.0317 0.044 Uiso 1 1 calc R
C22 C 1.3349(4) 0.3995(4) 0.1240(3) 0.0340(12) Uani 1 1 d .
H22 H 1.3862 0.4521 0.1504 0.041 Uiso 1 1 calc R
C23 C 1.2299(4) 0.3788(4) 0.1565(3) 0.0325(11) Uani 1 1 d .
H23 H 1.2103 0.4161 0.2062 0.039 Uiso 1 1 calc R
C24 C 1.1535(4) 0.3034(3) 0.1164(3) 0.0267(10) Uani 1 1 d .
H24 H 1.0809 0.2893 0.1377 0.032 Uiso 1 1 calc R
Cl1 Cl 1.06968(11) 0.02852(8) 0.16983(8) 0.0316(3) Uani 1 1 d .
Cl2 Cl 0.77948(11) 0.09972(9) 0.15365(8) 0.0302(3) Uani 1 1 d .

loop_
_atom_site_aniso_label
_atom_site_aniso_U_11
_atom_site_aniso_U_22
_atom_site_aniso_U_33
_atom_site_aniso_U_23
_atom_site_aniso_U_13
_atom_site_aniso_U_12
Pt1 0.01993(9) 0.01565(8) 0.01626(8) 0.00134(7) 0.00141(6) -0.00246(7)
P1 0.0163(5) 0.0166(5) 0.0174(5) 0.0003(4) 0.0029(4) -0.0020(4)
Se1 0.0174(2) 0.0182(2) 0.0203(2) -0.00164(17) 0.00157(16) 0.00101(16)
C1 0.017(2) 0.020(2) 0.016(2) -0.0021(17) 0.0060(17) -0.0050(17)
C2 0.020(2) 0.015(2) 0.017(2) -0.0042(16) -0.0026(17) 0.0000(16)
C3 0.019(2) 0.023(2) 0.026(2) -0.0052(19) 0.0079(19) -0.0005(18)
C4 0.028(3) 0.031(3) 0.019(2) -0.0041(19) 0.009(2) -0.010(2)
C5 0.029(3) 0.026(2) 0.018(2) 0.0029(18) 0.0007(19) -0.0062(19)
C6 0.020(2) 0.022(2) 0.026(2) 0.0006(19) 0.0051(19) -0.0013(18)
C7 0.018(2) 0.018(2) 0.017(2) 0.0001(16) 0.0041(17) 0.0011(16)
C8 0.025(3) 0.026(2) 0.028(2) -0.004(2) 0.011(2) -0.0044(19)
C9 0.039(3) 0.021(2) 0.035(3) -0.001(2) 0.015(2) -0.007(2)
C10 0.036(3) 0.024(2) 0.021(2) -0.0038(19) 0.005(2) 0.005(2)
C11 0.023(2) 0.036(3) 0.024(2) -0.001(2) 0.011(2) 0.002(2)
C12 0.022(2) 0.027(2) 0.027(2) 0.0038(19) 0.0089(19) -0.0034(18)
C13 0.017(2) 0.028(2) 0.017(2) -0.0014(18) 0.0027(17) -0.0031(18)
C14 0.024(3) 0.039(3) 0.028(3) 0.005(2) 0.007(2) -0.001(2)
C15 0.023(3) 0.071(4) 0.025(3) 0.006(3) 0.006(2) 0.010(3)
C16 0.019(3) 0.071(4) 0.045(3) -0.032(3) 0.002(2) -0.006(3)
C17 0.028(3) 0.040(3) 0.058(4) -0.027(3) 0.010(3) -0.012(2)
C18 0.024(3) 0.027(2) 0.040(3) -0.010(2) 0.007(2) 0.000(2)
C19 0.018(2) 0.023(2) 0.016(2) 0.0003(17) -0.0033(17) -0.0025(18)
C20 0.023(3) 0.039(3) 0.025(3) -0.004(2) 0.004(2) 0.001(2)
C21 0.023(3) 0.053(3) 0.033(3) 0.002(2) 0.001(2) -0.008(2)
C22 0.033(3) 0.031(3) 0.034(3) -0.005(2) -0.007(2) -0.011(2)
C23 0.032(3) 0.034(3) 0.029(2) -0.010(2) 0.000(2) -0.005(2)
C24 0.026(3) 0.029(3) 0.024(2) -0.003(2) 0.002(2) -0.001(2)
Cl1 0.0366(7) 0.0246(6) 0.0283(6) 0.0065(5) -0.0069(5) 0.0008(5)
Cl2 0.0324(6) 0.0363(6) 0.0246(6) 0.0063(5) 0.0124(5) -0.0062(5)

loop_
_atom_type_symbol
_atom_type_description
_atom_type_scat_dispersion_real
_atom_type_scat_dispersion_imag
_atom_type_scat_source
C C 0.0033 0.0016 'International Tables Vol C Tables 4.2.6.8 and 6.1.1.4'
H H 0.0000 0.0000 'International Tables Vol C Tables 4.2.6.8 and 6.1.1.4'
P P 0.1023 0.0942 'International Tables Vol C Tables 4.2.6.8 and 6.1.1.4'
Cl Cl 0.1484 0.1585 'International Tables Vol C Tables 4.2.6.8 and 6.1.1.4'
Se Se -0.0929 2.2259 'International Tables Vol C Tables 4.2.6.8 and 6.1.1.4'
Pt Pt -1.7033 8.3905 'International Tables Vol C Tables 4.2.6.8 and 6.1.1.4'

loop_
_geom_angle_atom_site_label_1
_geom_angle_atom_site_label_2
_geom_angle_atom_site_label_3
_geom_angle
P1 Pt1 Cl2 91.89(4)
P1 Pt1 Se1 90.28(3)
Cl2 Pt1 Se1 177.14(3)
P1 Pt1 Cl1 173.96(4)
Cl2 Pt1 Cl1 92.04(4)
Se1 Pt1 Cl1 85.94(3)
C7 P1 C1 105.54(19)
C7 P1 C13 105.1(2)
C1 P1 C13 106.72(19)
C7 P1 Pt1 111.21(14)
C1 P1 Pt1 108.98(14)
C13 P1 Pt1 118.49(15)
C2 Se1 C19 95.77(17)
C2 Se1 Pt1 101.38(13)
C19 Se1 Pt1 104.14(13)
C2 C1 C6 118.0(4)
C2 C1 P1 119.4(3)
C6 C1 P1 122.6(3)
C1 C2 C3 122.3(4)
C1 C2 Se1 119.6(3)
C3 C2 Se1 118.1(3)
C4 C3 C2 118.7(4)
C3 C4 C5 120.5(4)
C6 C5 C4 120.4(4)
C5 C6 C1 120.1(4)
C12 C7 C8 118.9(4)
C12 C7 P1 119.7(3)
C8 C7 P1 121.1(3)
C9 C8 C7 120.5(4)
C10 C9 C8 119.8(4)
C9 C10 C11 120.5(4)
C10 C11 C12 119.8(4)
C11 C12 C7 120.5(4)
C18 C13 C14 119.5(4)
C18 C13 P1 119.3(3)
C14 C13 P1 121.1(3)
C13 C14 C15 120.2(5)
C16 C15 C14 119.7(5)
C17 C16 C15 120.3(5)
C16 C17 C18 120.4(5)
C13 C18 C17 119.7(5)
C20 C19 C24 121.2(4)
C20 C19 Se1 116.4(3)
C24 C19 Se1 122.4(3)
C21 C20 C19 119.0(5)
C20 C21 C22 120.7(5)
C21 C22 C23 120.2(4)
C22 C23 C24 119.9(5)
C23 C24 C19 119.0(4)

loop_
_geom_bond_atom_site_label_1
_geom_bond_atom_site_label_2
_geom_bond_distance
Pt1 P1 2.2094(11)
Pt1 Cl2 2.3142(11)
Pt1 Se1 2.3561(5)
Pt1 Cl1 2.3668(11)
P1 C7 1.818(4)
P1 C1 1.819(4)
P1 C13 1.819(4)
Se1 C2 1.941(4)
Se1 C19 1.947(4)
C1 C2 1.383(6)
C1 C6 1.415(6)
C2 C3 1.390(6)
C3 C4 1.380(6)
C4 C5 1.393(6)
C5 C6 1.376(6)
C7 C12 1.386(6)
C7 C8 1.390(6)
C8 C9 1.382(6)
C9 C10 1.373(7)
C10 C11 1.375(6)
C11 C12 1.384(6)
C13 C18 1.387(6)
C13 C14 1.389(6)
C14 C15 1.391(7)
C15 C16 1.384(8)
C16 C17 1.367(8)
C17 C18 1.396(7)
C19 C20 1.383(6)
C19 C24 1.391(6)
C20 C21 1.378(7)
C21 C22 1.381(7)
C22 C23 1.386(7)
C23 C24 1.388(6)

loop_
_geom_torsion_atom_site_label_1
_geom_torsion_atom_site_label_2
_geom_torsion_atom_site_label_3
_geom_torsion_atom_site_label_4
_geom_torsion
Cl2 Pt1 P1 C7 69.73(15)
Se1 Pt1 P1 C7 -112.12(15)
Cl2 Pt1 P1 C1 -174.33(14)
Se1 Pt1 P1 C1 3.82(14)
Cl2 Pt1 P1 C13 -52.13(17)
Se1 Pt1 P1 C13 126.02(16)
P1 Pt1 Se1 C2 -4.88(12)
Cl1 Pt1 Se1 C2 179.84(12)
P1 Pt1 Se1 C19 94.12(13)
Cl1 Pt1 Se1 C19 -81.16(13)
C7 P1 C1 C2 118.5(3)
C13 P1 C1 C2 -130.1(3)
Pt1 P1 C1 C2 -1.0(4)
C7 P1 C1 C6 -62.8(4)
C13 P1 C1 C6 48.6(4)
Pt1 P1 C1 C6 177.6(3)
C6 C1 C2 C3 -1.2(6)
P1 C1 C2 C3 177.5(3)
C6 C1 C2 Se1 177.7(3)
P1 C1 C2 Se1 -3.6(5)
C19 Se1 C2 C1 -99.7(3)
Pt1 Se1 C2 C1 6.0(3)
C19 Se1 C2 C3 79.2(3)
Pt1 Se1 C2 C3 -175.1(3)
C1 C2 C3 C4 1.3(6)
Se1 C2 C3 C4 -177.7(3)
C2 C3 C4 C5 0.4(6)
C3 C4 C5 C6 -2.1(7)
C4 C5 C6 C1 2.1(6)
C2 C1 C6 C5 -0.4(6)
P1 C1 C6 C5 -179.1(3)
C1 P1 C7 C12 157.0(3)
C13 P1 C7 C12 44.4(4)
Pt1 P1 C7 C12 -84.9(3)
C1 P1 C7 C8 -29.5(4)
C13 P1 C7 C8 -142.1(4)
Pt1 P1 C7 C8 88.5(4)
C12 C7 C8 C9 -1.2(7)
P1 C7 C8 C9 -174.7(4)
C7 C8 C9 C10 -0.3(7)
C8 C9 C10 C11 1.2(7)
C9 C10 C11 C12 -0.7(7)
C10 C11 C12 C7 -0.8(7)
C8 C7 C12 C11 1.7(6)
P1 C7 C12 C11 175.3(3)
C7 P1 C13 C18 -136.5(4)
C1 P1 C13 C18 111.8(4)
Pt1 P1 C13 C18 -11.6(4)
C7 P1 C13 C14 44.9(4)
C1 P1 C13 C14 -66.8(4)
Pt1 P1 C13 C14 169.9(3)
C18 C13 C14 C15 -1.9(7)
P1 C13 C14 C15 176.7(4)
C13 C14 C15 C16 2.9(7)
C14 C15 C16 C17 -1.1(8)
C15 C16 C17 C18 -1.8(8)
C14 C13 C18 C17 -1.0(7)
P1 C13 C18 C17 -179.6(4)
C16 C17 C18 C13 2.9(8)
C2 Se1 C19 C20 -83.6(4)
Pt1 Se1 C19 C20 173.1(3)
C2 Se1 C19 C24 95.9(4)
Pt1 Se1 C19 C24 -7.4(4)
C24 C19 C20 C21 -2.1(7)
Se1 C19 C20 C21 177.4(4)
C19 C20 C21 C22 1.3(7)
C20 C21 C22 C23 0.5(8)
C21 C22 C23 C24 -1.5(7)
C22 C23 C24 C19 0.8(7)
C20 C19 C24 C23 1.0(7)
Se1 C19 C24 C23 -178.4(3)
